data_7155875
loop_
_publ_author_name
'Konik, Yulia A.'
'Elek, Gabor Zoltan'
'Kaabel, Sandra'
'J\"arving, Ivar'
'Lopp, Margus'
'Kananovich, Dzmitry'

_publ_section_title
;
 Synthesis of \g-keto sulfones by copper-catalyzed oxidative sulfonylation
 of tertiary cyclopropanols
;
_journal_name_full 'Org. Biomol. Chem.'
_journal_paper_doi 10.1039/C7OB01605K
_journal_year 2017
_chemical_formula_moiety 'C11 H13 F O3 S'
_chemical_formula_sum 'C11 H13 F O3 S'
_chemical_formula_weight 244.27
_chemical_name_systematic
;
4-((fluoromethyl)sulfonyl)-1-phenylbutan-2-one
;
_space_group_crystal_system monoclinic
_space_group_IT_number 14
_space_group_name_Hall '-P 2ybc'
_space_group_name_H-M_alt 'P 1 21/c 1'
_symmetry_space_group_name_Hall '-P 2ybc'
_symmetry_space_group_name_H-M 'P 1 21/c 1'
_atom_sites_solution_hydrogens geom
_atom_sites_solution_primary dual
_audit_creation_date 2017-02-20
_audit_creation_method
;
Olex2 1.2
(compiled 2017.01.04 svn.r3372 for OlexSys, GUI svn.r5292)
;
_audit_update_record
;
2017-02-20 deposited with the CCDC.
2017-09-11 downloaded from the CCDC.
;
_cell_angle_alpha 90
_cell_angle_beta 115.067(11)
_cell_angle_gamma 90
_cell_formula_units_Z 4
_cell_length_a 15.2903(14)
_cell_length_b 5.0921(4)
_cell_length_c 16.0912(14)
_cell_measurement_reflns_used 2882
_cell_measurement_temperature 123(2)
_cell_measurement_theta_max 67.0260
_cell_measurement_theta_min 3.1620
_cell_volume 1134.9(2)
_computing_cell_refinement 'CrysAlisPro 1.171.38.43 (Rigaku OD, 2015)'
_computing_data_collection
;
Rigaku Collection Strategy
(Daniels, L. M. (2011). Acta Cryst. A67, C143)
;
_computing_data_reduction 'CrysAlisPro 1.171.38.43 (Rigaku OD, 2015)'
_computing_molecular_graphics
;
Mercury CSD 3.9 (Macrae, C. F., et al. (2006). J. Appl. Cryst. 39, 453-457)
POV-Ray 3.7 (Persistence of Vision Pty. Ltd. (2004)) 
;
_computing_publication_material 'Olex2 (Dolomanov et al., 2009)'
_computing_structure_refinement 'ShelXL (Sheldrick, 2015)'
_computing_structure_solution 'ShelXT (Sheldrick, 2015)'
_diffrn_ambient_temperature 123.0
_diffrn_detector 'CCD plate'
_diffrn_measured_fraction_theta_full 0.985
_diffrn_measured_fraction_theta_max 0.985
_diffrn_measurement_details
;
List of Runs (angles in degrees, time in seconds):

  # Type    Start    End  Width  t~exp~   \w     \q     \k     \f   Frames
#--------------------------------------------------------------------------
  1  \w   -179.00   0.00   1.00   20.00    --  -90.00  60.00-108.00  179
  2  \w   -110.00  69.00   1.00   10.00    --  -21.00  30.00 -36.00  179
  3  \w   -179.00   0.00   1.00   20.00    --  -90.00  60.00-180.00  179
  4  \w   -179.00   0.00   1.00   20.00    --  -90.00  60.00 -36.00  179
  5  \w   -179.00   0.00   1.00   20.00    --  -90.00  30.00-108.00  179
  6  \w   -179.00   0.00   1.00   20.00    --  -90.00  30.00-180.00  179
  7  \w   -179.00   0.00   1.00   20.00    --  -90.00  30.00 -36.00  179
;
_diffrn_measurement_device 'four-circle diffractometer'
_diffrn_measurement_device_type 'Rigaku Saturn944+ (2x2 bin mode)'
_diffrn_measurement_method '\w scans'
_diffrn_orient_matrix_type 'CrysAlisPro convention (1999,Acta A55,543-557)'
_diffrn_orient_matrix_UB_11 -0.0077305000
_diffrn_orient_matrix_UB_12 -0.2961120000
_diffrn_orient_matrix_UB_13 -0.0217664000
_diffrn_orient_matrix_UB_21 0.1027948000
_diffrn_orient_matrix_UB_22 -0.0415683000
_diffrn_orient_matrix_UB_23 0.0755020000
_diffrn_orient_matrix_UB_31 -0.0417140000
_diffrn_orient_matrix_UB_32 -0.0466730000
_diffrn_orient_matrix_UB_33 0.0706842000
_diffrn_radiation_monochromator Confocal
_diffrn_radiation_probe x-ray
_diffrn_radiation_type CuK\a
_diffrn_radiation_wavelength 1.54184
_diffrn_reflns_av_R_equivalents 0.0878
_diffrn_reflns_av_unetI/netI 0.0529
_diffrn_reflns_Laue_measured_fraction_full 0.985
_diffrn_reflns_Laue_measured_fraction_max 0.985
_diffrn_reflns_limit_h_max 12
_diffrn_reflns_limit_h_min -18
_diffrn_reflns_limit_k_max 6
_diffrn_reflns_limit_k_min -5
_diffrn_reflns_limit_l_max 19
_diffrn_reflns_limit_l_min -18
_diffrn_reflns_number 9604
_diffrn_reflns_point_group_measured_fraction_full 0.985
_diffrn_reflns_point_group_measured_fraction_max 0.985
_diffrn_reflns_theta_full 67.402
_diffrn_reflns_theta_max 67.402
_diffrn_reflns_theta_min 3.191
_diffrn_source 'fine-focus sealed X-ray tube'
_diffrn_source_type 'Rigaku MicroMax-003'
_exptl_absorpt_coefficient_mu 2.600
_exptl_absorpt_correction_T_max 1.00000
_exptl_absorpt_correction_T_min 0.53951
_exptl_absorpt_correction_type multi-scan
_exptl_absorpt_process_details
;
CrysAlisPro 1.171.38.43 (Rigaku Oxford Diffraction, 2015)
Empirical absorption correction using spherical harmonics,
 implemented in SCALE3 ABSPACK scaling algorithm.
;
_exptl_crystal_colour colourless
_exptl_crystal_density_diffrn 1.430
_exptl_crystal_description block
_exptl_crystal_F_000 512
_exptl_crystal_size_max 0.17
_exptl_crystal_size_mid 0.07
_exptl_crystal_size_min 0.05
_refine_diff_density_max 0.347
_refine_diff_density_min -0.494
_refine_diff_density_rms 0.076
_refine_ls_extinction_method none
_refine_ls_goodness_of_fit_ref 1.084
_refine_ls_hydrogen_treatment constr
_refine_ls_matrix_type full
_refine_ls_number_parameters 145
_refine_ls_number_reflns 2005
_refine_ls_number_restraints 0
_refine_ls_restrained_S_all 1.084
_refine_ls_R_factor_all 0.0701
_refine_ls_R_factor_gt 0.0562
_refine_ls_shift/su_max 0.000
_refine_ls_shift/su_mean 0.000
_refine_ls_structure_factor_coef Fsqd
_refine_ls_weighting_details 'w=1/[\s^2^(Fo^2^)+(0.0738P)^2^+0.7657P] where P=(Fo^2^+2Fc^2^)/3'
_refine_ls_weighting_scheme calc
_refine_ls_wR_factor_gt 0.1399
_refine_ls_wR_factor_ref 0.1565
_reflns_Friedel_coverage 0.000
_reflns_number_gt 1631
_reflns_number_total 2005
_reflns_threshold_expression 'I > 2\s(I)'
_cod_data_source_file c7ob01605k2.cif
_cod_data_source_block jk_2
_cod_original_cell_volume 1134.85(19)
_cod_database_code 7155875
_shelx_shelxl_version_number 2016/6
_chemical_oxdiff_formula 'C11 H13 O3 S1 F1'
_shelx_space_group_comment
;
The symmetry employed for this shelxl refinement is uniquely defined
by the following loop, which should always be used as a source of
symmetry information in preference to the above space-group names.
They are only intended as comments.
;
_reflns_odcompleteness_completeness 98.17
_reflns_odcompleteness_iscentric 1
_reflns_odcompleteness_theta 67.29
_olex2_refinement_description
;
1. Fixed Uiso
 At 1.2 times of:
  All C(H) groups, All C(H,H) groups
2.a Secondary CH2 refined with riding coordinates:
 C1(H1A,H1B), C2(H2A,H2B), C3(H3A,H3B), C5(H5A,H5B)
2.b Aromatic/amide H refined with riding coordinates:
 C7(H7), C8(H8), C9(H9), C10(H10), C11(H11)
;
_olex2_submission_special_instructions 'No special instructions were received'
_oxdiff_exptl_absorpt_empirical_details
;
Empirical correction (ABSPACK) includes:
- Absorption correction using spherical harmonics
- Frame scaling
- Detector area scaling
;
_oxdiff_exptl_absorpt_empirical_full_max 3.036
_oxdiff_exptl_absorpt_empirical_full_min 0.448

loop_
_space_group_symop_operation_xyz
'x, y, z'
'-x, y+1/2, -z+1/2'
'-x, -y, -z'
'x, -y-1/2, z-1/2'

loop_
_atom_site_label
_atom_site_type_symbol
_atom_site_fract_x
_atom_site_fract_y
_atom_site_fract_z
_atom_site_U_iso_or_equiv
_atom_site_adp_type
_atom_site_occupancy
_atom_site_site_symmetry_order
_atom_site_calc_flag
_atom_site_refinement_flags_posn
C1 C 0.7437(2) 0.2848(7) 0.6983(2) 0.0367(8) Uani 1 1 d .
H1A H 0.800344 0.167561 0.715347 0.044 Uiso 1 1 calc R
H1B H 0.734018 0.376421 0.640814 0.044 Uiso 1 1 calc R
C2 C 0.5404(2) 0.3079(6) 0.6240(2) 0.0305(7) Uani 1 1 d .
H2A H 0.548517 0.467698 0.661559 0.037 Uiso 1 1 calc R
H2B H 0.538060 0.361488 0.563908 0.037 Uiso 1 1 calc R
C3 C 0.4478(2) 0.1701(6) 0.6100(2) 0.0298(7) Uani 1 1 d .
H3A H 0.447920 0.134500 0.670561 0.036 Uiso 1 1 calc R
H3B H 0.444511 -0.000576 0.579398 0.036 Uiso 1 1 calc R
C4 C 0.3599(2) 0.3315(6) 0.5528(2) 0.0271(7) Uani 1 1 d .
C5 C 0.2645(2) 0.1999(6) 0.5330(2) 0.0315(7) Uani 1 1 d .
H5A H 0.259339 0.039169 0.496573 0.038 Uiso 1 1 calc R
H5B H 0.264145 0.145060 0.591870 0.038 Uiso 1 1 calc R
C6 C 0.1770(2) 0.3690(6) 0.4819(2) 0.0297(7) Uani 1 1 d .
C7 C 0.1553(2) 0.5719(7) 0.5274(2) 0.0392(8) Uani 1 1 d .
H7 H 0.195944 0.603215 0.590258 0.047 Uiso 1 1 calc R
C8 C 0.0753(3) 0.7298(7) 0.4824(3) 0.0483(9) Uani 1 1 d .
H8 H 0.061125 0.867543 0.514629 0.058 Uiso 1 1 calc R
C9 C 0.0158(2) 0.6874(7) 0.3907(2) 0.0428(8) Uani 1 1 d .
H9 H -0.039289 0.794834 0.359667 0.051 Uiso 1 1 calc R
C10 C 0.0375(2) 0.4881(7) 0.3451(2) 0.0419(8) Uani 1 1 d .
H10 H -0.002396 0.459057 0.281946 0.050 Uiso 1 1 calc R
C11 C 0.1174(2) 0.3286(7) 0.3906(2) 0.0396(8) Uani 1 1 d .
H11 H 0.131098 0.190068 0.358409 0.047 Uiso 1 1 calc R
F1 F 0.76131(14) 0.4664(4) 0.76677(13) 0.0457(5) Uani 1 1 d .
O1 O 0.64151(16) 0.0163(5) 0.76685(15) 0.0411(6) Uani 1 1 d .
O2 O 0.63786(17) -0.1089(4) 0.61701(16) 0.0380(6) Uani 1 1 d .
O3 O 0.36631(14) 0.5513(4) 0.52522(14) 0.0316(5) Uani 1 1 d .
S1 S 0.63892(5) 0.09295(14) 0.67992(5) 0.0310(3) Uani 1 1 d .

loop_
_atom_site_aniso_label
_atom_site_aniso_U_11
_atom_site_aniso_U_22
_atom_site_aniso_U_33
_atom_site_aniso_U_23
_atom_site_aniso_U_13
_atom_site_aniso_U_12
C1 0.0297(16) 0.0390(18) 0.0329(17) -0.0027(13) 0.0050(14) -0.0005(14)
C2 0.0289(16) 0.0291(16) 0.0323(16) 0.0041(12) 0.0118(13) 0.0014(12)
C3 0.0285(16) 0.0302(15) 0.0299(16) 0.0018(12) 0.0116(13) -0.0004(13)
C4 0.0261(15) 0.0297(15) 0.0254(15) -0.0014(12) 0.0108(12) -0.0020(12)
C5 0.0306(16) 0.0314(16) 0.0335(17) -0.0002(12) 0.0147(13) -0.0016(13)
C6 0.0244(15) 0.0297(15) 0.0331(17) 0.0019(12) 0.0104(13) -0.0026(12)
C7 0.0367(18) 0.0412(19) 0.0333(18) -0.0044(14) 0.0085(15) 0.0016(14)
C8 0.043(2) 0.043(2) 0.053(2) -0.0075(17) 0.0145(18) 0.0090(16)
C9 0.0332(18) 0.043(2) 0.048(2) 0.0063(16) 0.0125(16) 0.0041(15)
C10 0.0361(18) 0.050(2) 0.0297(18) 0.0043(15) 0.0044(15) 0.0003(16)
C11 0.0382(18) 0.0387(18) 0.0368(18) -0.0028(14) 0.0111(15) 0.0016(15)
F1 0.0429(11) 0.0424(11) 0.0431(12) -0.0095(9) 0.0097(9) -0.0036(9)
O1 0.0403(13) 0.0517(14) 0.0312(13) 0.0107(10) 0.0150(10) 0.0047(11)
O2 0.0410(13) 0.0299(12) 0.0409(13) -0.0053(9) 0.0153(11) 0.0010(9)
O3 0.0295(11) 0.0292(11) 0.0344(12) 0.0015(9) 0.0118(10) -0.0002(9)
S1 0.0287(5) 0.0308(4) 0.0305(5) 0.0032(3) 0.0098(3) 0.0019(3)

loop_
_atom_type_symbol
_atom_type_description
_atom_type_scat_dispersion_real
_atom_type_scat_dispersion_imag
_atom_type_scat_source
C C 0.0181 0.0091 'International Tables Vol C Tables 4.2.6.8 and 6.1.1.4'
H H 0.0000 0.0000 'International Tables Vol C Tables 4.2.6.8 and 6.1.1.4'
F F 0.0727 0.0534 'International Tables Vol C Tables 4.2.6.8 and 6.1.1.4'
O O 0.0492 0.0322 'International Tables Vol C Tables 4.2.6.8 and 6.1.1.4'
S S 0.3331 0.5567 'International Tables Vol C Tables 4.2.6.8 and 6.1.1.4'

loop_
_geom_angle_atom_site_label_1
_geom_angle_atom_site_label_2
_geom_angle_atom_site_label_3
_geom_angle
H1A C1 H1B 108.0
F1 C1 H1A 109.5
F1 C1 H1B 109.5
F1 C1 S1 110.9(2)
S1 C1 H1A 109.5
S1 C1 H1B 109.5
H2A C2 H2B 108.3
C3 C2 H2A 109.8
C3 C2 H2B 109.8
C3 C2 S1 109.3(2)
S1 C2 H2A 109.8
S1 C2 H2B 109.8
C2 C3 H3A 109.2
C2 C3 H3B 109.2
C2 C3 C4 112.0(2)
H3A C3 H3B 107.9
C4 C3 H3A 109.2
C4 C3 H3B 109.2
C3 C4 C5 114.7(3)
O3 C4 C3 122.1(3)
O3 C4 C5 123.2(3)
C4 C5 H5A 108.6
C4 C5 H5B 108.6
H5A C5 H5B 107.6
C6 C5 C4 114.6(3)
C6 C5 H5A 108.6
C6 C5 H5B 108.6
C7 C6 C5 119.5(3)
C11 C6 C5 122.0(3)
C11 C6 C7 118.5(3)
C6 C7 H7 119.6
C8 C7 C6 120.9(3)
C8 C7 H7 119.6
C7 C8 H8 119.9
C9 C8 C7 120.2(3)
C9 C8 H8 119.9
C8 C9 H9 120.4
C10 C9 C8 119.2(3)
C10 C9 H9 120.4
C9 C10 H10 119.7
C9 C10 C11 120.5(3)
C11 C10 H10 119.7
C6 C11 C10 120.8(3)
C6 C11 H11 119.6
C10 C11 H11 119.6
C2 S1 C1 104.82(15)
O1 S1 C1 109.47(15)
O1 S1 C2 109.27(15)
O1 S1 O2 118.61(14)
O2 S1 C1 104.42(15)
O2 S1 C2 109.32(14)

loop_
_geom_bond_atom_site_label_1
_geom_bond_atom_site_label_2
_geom_bond_distance
C1 H1A 0.9900
C1 H1B 0.9900
C1 F1 1.374(4)
C1 S1 1.791(3)
C2 H2A 0.9900
C2 H2B 0.9900
C2 C3 1.509(4)
C2 S1 1.768(3)
C3 H3A 0.9900
C3 H3B 0.9900
C3 C4 1.511(4)
C4 C5 1.511(4)
C4 O3 1.223(4)
C5 H5A 0.9900
C5 H5B 0.9900
C5 C6 1.509(4)
C6 C7 1.385(5)
C6 C11 1.376(4)
C7 H7 0.9500
C7 C8 1.385(5)
C8 H8 0.9500
C8 C9 1.383(5)
C9 H9 0.9500
C9 C10 1.372(5)
C10 H10 0.9500
C10 C11 1.389(5)
C11 H11 0.9500
O1 S1 1.437(2)
O2 S1 1.438(2)
